data_4025559
loop_
_publ_author_name
'Hua Yang'
'Rich G. Carter'

_publ_section_title
;
 Development of an Enantioselective Route toward the Lycopodium Alkaloids:
 Total Synthesis of Lycopodine
;
_journal_name_full 'Journal of Organic Chemistry'
_journal_page_first 4929
_journal_page_last 4938
_journal_paper_doi 10.1021/jo100916x
_journal_volume 75
_journal_year 2010
_chemical_formula_sum 'C19 H25 N3 O4 S'
_chemical_formula_weight 391.48
_chemical_name_systematic
;
 ?
;
_space_group_IT_number 19
_symmetry_cell_setting orthorhombic
_symmetry_space_group_name_Hall 'P 2ac 2ab'
_symmetry_space_group_name_H-M 'P 21 21 21'
_atom_sites_solution_hydrogens geom
_atom_sites_solution_primary direct
_atom_sites_solution_secondary difmap
_audit_creation_method SHELXLTL
_cell_angle_alpha 90.00
_cell_angle_beta 90.00
_cell_angle_gamma 90.00
_cell_formula_units_Z 4
_cell_length_a 11.2466(8)
_cell_length_b 11.9082(9)
_cell_length_c 14.2975(10)
_cell_measurement_reflns_used 4979
_cell_measurement_temperature 173(2)
_cell_measurement_theta_max 23.50
_cell_measurement_theta_min 2.23
_cell_volume 1914.8(2)
_computing_cell_refinement 'Bruker SMART'
_computing_data_collection 'Bruker SMART'
_computing_data_reduction 'Bruker SAINT'
_computing_molecular_graphics 'Bruker SHELXTL'
_computing_publication_material 'Bruker SHELXTL'
_computing_structure_refinement 'Bruker SHELXTL'
_computing_structure_solution 'Bruker SHELXTL'
_diffrn_ambient_temperature 173(2)
_diffrn_measured_fraction_theta_full 1.000
_diffrn_measured_fraction_theta_max 1.000
_diffrn_measurement_device_type 'CCD area detector Bruker Apex'
_diffrn_measurement_method 'phi and omega scans'
_diffrn_radiation_monochromator graphite
_diffrn_radiation_source 'fine-focus sealed tube'
_diffrn_radiation_type MoK\a
_diffrn_radiation_wavelength 0.71073
_diffrn_reflns_av_R_equivalents 0.0385
_diffrn_reflns_av_sigmaI/netI 0.0327
_diffrn_reflns_limit_h_max 14
_diffrn_reflns_limit_h_min -14
_diffrn_reflns_limit_k_max 15
_diffrn_reflns_limit_k_min -15
_diffrn_reflns_limit_l_max 18
_diffrn_reflns_limit_l_min -18
_diffrn_reflns_number 21488
_diffrn_reflns_theta_full 27.00
_diffrn_reflns_theta_max 27.00
_diffrn_reflns_theta_min 2.23
_exptl_absorpt_coefficient_mu 0.199
_exptl_absorpt_correction_T_max 0.9726
_exptl_absorpt_correction_T_min 0.9389
_exptl_absorpt_correction_type multi-scan
_exptl_absorpt_process_details SADABS
_exptl_crystal_colour colorless
_exptl_crystal_density_diffrn 1.358
_exptl_crystal_density_meas 0
_exptl_crystal_density_method 'not measured'
_exptl_crystal_description block
_exptl_crystal_F_000 832
_exptl_crystal_size_max 0.32
_exptl_crystal_size_mid 0.16
_exptl_crystal_size_min 0.14
_refine_diff_density_max 0.255
_refine_diff_density_min -0.169
_refine_diff_density_rms 0.039
_refine_ls_abs_structure_details 'Flack H D (1983), Acta Cryst. A39, 876-881'
_refine_ls_abs_structure_Flack 0.00(6)
_refine_ls_extinction_method none
_refine_ls_goodness_of_fit_ref 1.086
_refine_ls_hydrogen_treatment refall
_refine_ls_matrix_type full
_refine_ls_number_parameters 344
_refine_ls_number_reflns 4185
_refine_ls_number_restraints 0
_refine_ls_restrained_S_all 1.086
_refine_ls_R_factor_all 0.0424
_refine_ls_R_factor_gt 0.0356
_refine_ls_shift/su_max 0.000
_refine_ls_shift/su_mean 0.000
_refine_ls_structure_factor_coef Fsqd
_refine_ls_weighting_details 'calc w=1/[\s^2^(Fo^2^)+(0.0440P)^2^+0.0665P] where P=(Fo^2^+2Fc^2^)/3'
_refine_ls_weighting_scheme calc
_refine_ls_wR_factor_gt 0.0816
_refine_ls_wR_factor_ref 0.0861
_reflns_number_gt 3791
_reflns_number_total 4185
_reflns_threshold_expression >2sigma(I)
_cod_data_source_file jo100916x_si_004.cif
_cod_data_source_block compound3
_cod_depositor_comments
;
The following automatic conversions were performed:

'_symmetry_cell_setting' value 'Orthorhombic' changed to
'orthorhombic' according to the built-in table from CIF Core
dictionary named 'cif_core.dic' version 2.4.1 from 2010-06-29.

Automatic conversion script
Id: cif_fix_values 1646 2011-03-28 12:23:43Z adriana 
;
_cod_database_code 4025559

loop_
_symmetry_equiv_pos_as_xyz
'x, y, z'
'-x+1/2, -y, z+1/2'
'-x, y+1/2, -z+1/2'
'x+1/2, -y+1/2, -z'

loop_
_atom_site_label
_atom_site_type_symbol
_atom_site_fract_x
_atom_site_fract_y
_atom_site_fract_z
_atom_site_U_iso_or_equiv
_atom_site_adp_type
_atom_site_occupancy
_atom_site_symmetry_multiplicity
_atom_site_calc_flag
_atom_site_refinement_flags
_atom_site_disorder_assembly
_atom_site_disorder_group
S1 S 0.16400(5) 0.42005(4) 0.04683(3) 0.02751(12) Uani 1 1 d . . .
O1 O -0.02332(12) 0.40142(11) 0.23760(11) 0.0378(4) Uani 1 1 d . . .
O2 O 0.30523(12) 0.81579(12) 0.16818(10) 0.0372(4) Uani 1 1 d . . .
O3 O 0.28019(13) 0.45060(12) 0.01376(10) 0.0392(4) Uani 1 1 d . . .
O4 O 0.06373(14) 0.44272(12) -0.01265(10) 0.0380(4) Uani 1 1 d . . .
N1 N 0.40872(19) 0.25652(16) 0.27820(14) 0.0494(5) Uani 1 1 d . . .
N2 N 0.43271(17) 0.18783(16) 0.33936(15) 0.0453(5) Uani 1 1 d . . .
N3 N 0.4534(3) 0.1165(2) 0.38914(18) 0.0712(7) Uani 1 1 d . . .
C1 C 0.14117(15) 0.48994(15) 0.16206(12) 0.0243(4) Uani 1 1 d . . .
C2 C 0.17546(18) 0.61625(15) 0.15039(13) 0.0245(4) Uani 1 1 d . . .
C3 C 0.08556(19) 0.67975(16) 0.08951(14) 0.0286(4) Uani 1 1 d . . .
C4 C -0.04128(18) 0.67529(17) 0.12766(15) 0.0308(4) Uani 1 1 d . . .
C5 C -0.08114(19) 0.55421(18) 0.14084(16) 0.0342(5) Uani 1 1 d . . .
C6 C 0.00766(17) 0.47589(15) 0.18533(14) 0.0280(4) Uani 1 1 d . . .
C7 C 0.21665(16) 0.42745(16) 0.23574(13) 0.0262(4) Uani 1 1 d . . .
C8 C 0.35116(18) 0.44537(18) 0.23281(15) 0.0316(4) Uani 1 1 d . . .
C9 C 0.4133(2) 0.37679(18) 0.30711(16) 0.0370(5) Uani 1 1 d . . .
C10 C 0.19058(17) 0.67476(16) 0.24554(14) 0.0271(4) Uani 1 1 d . . .
C11 C 0.27000(17) 0.77713(16) 0.24122(14) 0.0279(4) Uani 1 1 d . . .
C12 C 0.3064(2) 0.8262(2) 0.33350(17) 0.0425(6) Uani 1 1 d . . .
C13 C -0.1270(2) 0.7388(2) 0.06432(19) 0.0420(5) Uani 1 1 d . . .
C14 C 0.16295(18) 0.27337(15) 0.06810(12) 0.0268(4) Uani 1 1 d . . .
C15 C 0.2693(2) 0.21679(18) 0.08220(15) 0.0317(5) Uani 1 1 d . . .
C16 C 0.2673(2) 0.10083(18) 0.09255(16) 0.0390(5) Uani 1 1 d . . .
C17 C 0.1609(2) 0.04391(18) 0.08824(16) 0.0411(5) Uani 1 1 d . . .
C18 C 0.0553(2) 0.10017(18) 0.07347(16) 0.0385(5) Uani 1 1 d . . .
C19 C 0.0558(2) 0.21625(17) 0.06390(14) 0.0307(4) Uani 1 1 d . . .
H2 H 0.2472(17) 0.6142(15) 0.1227(13) 0.016(5) Uiso 1 1 d . . .
H3A H 0.0848(16) 0.6487(15) 0.0239(13) 0.019(5) Uiso 1 1 d . . .
H3B H 0.1106(16) 0.7596(16) 0.0864(13) 0.019(5) Uiso 1 1 d . . .
H4 H -0.0437(18) 0.7077(17) 0.1891(15) 0.026(5) Uiso 1 1 d . . .
H5A H -0.099(2) 0.5204(19) 0.0773(16) 0.044(6) Uiso 1 1 d . . .
H5B H -0.156(2) 0.5475(19) 0.1738(16) 0.045(6) Uiso 1 1 d . . .
H7A H 0.1988(14) 0.3492(15) 0.2321(12) 0.008(4) Uiso 1 1 d . . .
H7B H 0.1875(15) 0.4519(16) 0.2973(14) 0.020(5) Uiso 1 1 d . . .
H8A H 0.3705(16) 0.5223(18) 0.2401(14) 0.028(5) Uiso 1 1 d . . .
H8B H 0.3808(18) 0.4286(17) 0.1717(15) 0.030(5) Uiso 1 1 d . . .
H9A H 0.3679(19) 0.3868(17) 0.3675(15) 0.029(5) Uiso 1 1 d . . .
H9B H 0.502(2) 0.4015(18) 0.3099(17) 0.047(7) Uiso 1 1 d . . .
H10A H 0.1095(19) 0.7023(19) 0.2688(15) 0.035(6) Uiso 1 1 d . . .
H10B H 0.2235(18) 0.6244(18) 0.2913(16) 0.034(6) Uiso 1 1 d . . .
H12A H 0.345(2) 0.900(2) 0.329(2) 0.065(8) Uiso 1 1 d . . .
H12B H 0.241(2) 0.825(2) 0.380(2) 0.058(8) Uiso 1 1 d . . .
H12C H 0.363(3) 0.780(2) 0.357(2) 0.067(9) Uiso 1 1 d . . .
H13A H -0.125(2) 0.708(2) 0.0005(19) 0.050(7) Uiso 1 1 d . . .
H13B H -0.209(2) 0.730(2) 0.0886(17) 0.041(7) Uiso 1 1 d . . .
H13C H -0.100(2) 0.823(2) 0.0574(16) 0.049(7) Uiso 1 1 d . . .
H15 H 0.337(2) 0.2565(19) 0.0811(16) 0.039(6) Uiso 1 1 d . . .
H16 H 0.335(2) 0.0607(18) 0.1031(15) 0.035(6) Uiso 1 1 d . . .
H17 H 0.159(2) -0.036(2) 0.0903(16) 0.047(6) Uiso 1 1 d . . .
H18 H -0.016(2) 0.063(2) 0.0656(18) 0.056(8) Uiso 1 1 d . . .
H19 H -0.012(2) 0.254(2) 0.0551(16) 0.041(7) Uiso 1 1 d . . .

loop_
_atom_site_aniso_label
_atom_site_aniso_U_11
_atom_site_aniso_U_22
_atom_site_aniso_U_33
_atom_site_aniso_U_23
_atom_site_aniso_U_13
_atom_site_aniso_U_12
S1 0.0352(2) 0.0240(2) 0.0234(2) -0.00061(18) 0.0021(2) 0.0000(2)
O1 0.0346(8) 0.0314(8) 0.0473(9) 0.0074(7) 0.0099(7) -0.0022(6)
O2 0.0368(8) 0.0396(8) 0.0351(8) 0.0027(7) -0.0002(6) -0.0117(6)
O3 0.0451(9) 0.0371(8) 0.0354(8) -0.0049(6) 0.0148(7) -0.0065(7)
O4 0.0540(9) 0.0315(8) 0.0284(7) -0.0016(6) -0.0102(7) 0.0057(7)
N1 0.0627(14) 0.0370(11) 0.0485(12) -0.0061(9) -0.0222(11) 0.0127(10)
N2 0.0421(11) 0.0364(10) 0.0573(13) -0.0027(10) -0.0017(10) 0.0101(9)
N3 0.097(2) 0.0450(13) 0.0712(16) 0.0072(12) 0.0045(15) 0.0200(13)
C1 0.0259(10) 0.0230(9) 0.0239(9) 0.0001(7) 0.0009(7) -0.0002(7)
C2 0.0267(9) 0.0233(8) 0.0236(9) -0.0009(7) 0.0036(8) -0.0011(8)
C3 0.0377(11) 0.0239(10) 0.0241(10) 0.0016(8) -0.0023(8) 0.0011(9)
C4 0.0347(11) 0.0289(10) 0.0288(11) -0.0021(8) -0.0036(8) 0.0059(9)
C5 0.0265(10) 0.0364(11) 0.0396(12) 0.0009(9) -0.0016(9) 0.0000(9)
C6 0.0311(10) 0.0246(10) 0.0285(10) -0.0055(8) 0.0018(8) -0.0017(8)
C7 0.0301(9) 0.0227(9) 0.0257(10) 0.0013(8) -0.0008(8) -0.0006(8)
C8 0.0301(10) 0.0313(11) 0.0333(11) -0.0007(8) -0.0015(9) -0.0007(9)
C9 0.0366(12) 0.0330(11) 0.0413(13) -0.0065(10) -0.0089(10) 0.0062(9)
C10 0.0333(10) 0.0239(9) 0.0241(9) 0.0012(8) -0.0011(8) -0.0010(8)
C11 0.0250(9) 0.0296(10) 0.0292(10) -0.0002(8) -0.0018(8) 0.0034(8)
C12 0.0480(15) 0.0448(14) 0.0348(12) -0.0058(11) -0.0051(11) -0.0092(11)
C13 0.0409(13) 0.0417(13) 0.0435(14) 0.0023(10) -0.0093(11) 0.0087(10)
C14 0.0330(10) 0.0238(8) 0.0235(9) -0.0040(7) 0.0016(9) 0.0022(8)
C15 0.0312(11) 0.0350(11) 0.0290(10) -0.0079(8) 0.0001(9) 0.0012(9)
C16 0.0470(14) 0.0348(12) 0.0351(11) -0.0049(9) -0.0051(10) 0.0146(10)
C17 0.0632(15) 0.0237(10) 0.0364(11) -0.0025(8) -0.0015(11) 0.0018(11)
C18 0.0439(13) 0.0315(11) 0.0402(12) -0.0017(9) 0.0005(10) -0.0078(10)
C19 0.0308(11) 0.0318(10) 0.0295(11) -0.0022(8) 0.0022(9) -0.0001(9)

loop_
_atom_type_symbol
_atom_type_description
_atom_type_scat_dispersion_real
_atom_type_scat_dispersion_imag
_atom_type_scat_source
C C 0.0033 0.0016 'International Tables Vol C Tables 4.2.6.8 and 6.1.1.4'
H H 0.0000 0.0000 'International Tables Vol C Tables 4.2.6.8 and 6.1.1.4'
N N 0.0061 0.0033 'International Tables Vol C Tables 4.2.6.8 and 6.1.1.4'
O O 0.0106 0.0060 'International Tables Vol C Tables 4.2.6.8 and 6.1.1.4'
S S 0.1246 0.1234 'International Tables Vol C Tables 4.2.6.8 and 6.1.1.4'

loop_
_geom_angle_atom_site_label_1
_geom_angle_atom_site_label_2
_geom_angle_atom_site_label_3
_geom_angle
_geom_angle_site_symmetry_1
_geom_angle_site_symmetry_3
_geom_angle_publ_flag
O3 S1 O4 118.11(9) . . ?
O3 S1 C14 108.18(9) . . ?
O4 S1 C14 106.33(9) . . ?
O3 S1 C1 107.66(8) . . ?
O4 S1 C1 109.32(8) . . ?
C14 S1 C1 106.71(8) . . ?
N2 N1 C9 115.77(19) . . ?
N3 N2 N1 173.2(3) . . ?
C7 C1 C6 109.56(15) . . ?
C7 C1 C2 113.65(15) . . ?
C6 C1 C2 111.52(15) . . ?
C7 C1 S1 108.19(12) . . ?
C6 C1 S1 106.00(12) . . ?
C2 C1 S1 107.56(12) . . ?
C3 C2 C10 110.59(16) . . ?
C3 C2 C1 111.88(16) . . ?
C10 C2 C1 111.67(15) . . ?
C3 C2 H2 110.8(12) . . ?
C10 C2 H2 107.6(12) . . ?
C1 C2 H2 104.0(11) . . ?
C4 C3 C2 113.31(16) . . ?
C4 C3 H3A 108.2(11) . . ?
C2 C3 H3A 110.7(11) . . ?
C4 C3 H3B 108.3(11) . . ?
C2 C3 H3B 108.1(11) . . ?
H3A C3 H3B 108.1(15) . . ?
C5 C4 C13 110.97(18) . . ?
C5 C4 C3 110.62(16) . . ?
C13 C4 C3 111.16(18) . . ?
C5 C4 H4 105.0(12) . . ?
C13 C4 H4 109.1(12) . . ?
C3 C4 H4 109.8(12) . . ?
C6 C5 C4 116.32(17) . . ?
C6 C5 H5A 105.2(13) . . ?
C4 C5 H5A 108.9(13) . . ?
C6 C5 H5B 108.7(14) . . ?
C4 C5 H5B 113.3(13) . . ?
H5A C5 H5B 103.4(18) . . ?
O1 C6 C5 121.53(18) . . ?
O1 C6 C1 119.42(17) . . ?
C5 C6 C1 119.04(17) . . ?
C8 C7 C1 117.27(16) . . ?
C8 C7 H7A 110.1(9) . . ?
C1 C7 H7A 108.5(10) . . ?
C8 C7 H7B 108.2(11) . . ?
C1 C7 H7B 106.6(11) . . ?
H7A C7 H7B 105.5(15) . . ?
C9 C8 C7 111.30(18) . . ?
C9 C8 H8A 109.8(12) . . ?
C7 C8 H8A 111.1(12) . . ?
C9 C8 H8B 111.6(12) . . ?
C7 C8 H8B 109.9(12) . . ?
H8A C8 H8B 102.8(17) . . ?
N1 C9 C8 107.94(17) . . ?
N1 C9 H9A 109.4(12) . . ?
C8 C9 H9A 107.6(12) . . ?
N1 C9 H9B 108.4(13) . . ?
C8 C9 H9B 108.5(13) . . ?
H9A C9 H9B 114.7(18) . . ?
C11 C10 C2 113.23(16) . . ?
C11 C10 H10A 106.3(12) . . ?
C2 C10 H10A 109.5(12) . . ?
C11 C10 H10B 107.6(12) . . ?
C2 C10 H10B 111.2(13) . . ?
H10A C10 H10B 108.8(17) . . ?
O2 C11 C12 121.49(19) . . ?
O2 C11 C10 122.41(18) . . ?
C12 C11 C10 116.07(18) . . ?
C11 C12 H12A 114.1(17) . . ?
C11 C12 H12B 112.2(16) . . ?
H12A C12 H12B 113(2) . . ?
C11 C12 H12C 106.4(19) . . ?
H12A C12 H12C 105(2) . . ?
H12B C12 H12C 105(2) . . ?
C4 C13 H13A 110.3(14) . . ?
C4 C13 H13B 109.2(14) . . ?
H13A C13 H13B 108(2) . . ?
C4 C13 H13C 110.4(13) . . ?
H13A C13 H13C 105(2) . . ?
H13B C13 H13C 113.4(19) . . ?
C19 C14 C15 121.19(17) . . ?
C19 C14 S1 118.82(15) . . ?
C15 C14 S1 119.84(16) . . ?
C14 C15 C16 119.0(2) . . ?
C14 C15 H15 118.2(15) . . ?
C16 C15 H15 122.8(15) . . ?
C17 C16 C15 119.9(2) . . ?
C17 C16 H16 118.4(14) . . ?
C15 C16 H16 121.7(14) . . ?
C16 C17 C18 121.1(2) . . ?
C16 C17 H17 121.0(15) . . ?
C18 C17 H17 117.8(15) . . ?
C17 C18 C19 119.7(2) . . ?
C17 C18 H18 122.4(16) . . ?
C19 C18 H18 117.8(16) . . ?
C14 C19 C18 119.2(2) . . ?
C14 C19 H19 120.5(15) . . ?
C18 C19 H19 120.3(15) . . ?

loop_
_geom_bond_atom_site_label_1
_geom_bond_atom_site_label_2
_geom_bond_distance
_geom_bond_site_symmetry_2
_geom_bond_publ_flag
S1 O3 1.4365(15) . ?
S1 O4 1.4380(15) . ?
S1 C14 1.7730(18) . ?
S1 C1 1.8634(18) . ?
O1 C6 1.211(2) . ?
O2 C11 1.208(2) . ?
N1 N2 1.227(3) . ?
N1 C9 1.492(3) . ?
N2 N3 1.132(3) . ?
C1 C7 1.544(3) . ?
C1 C6 1.547(3) . ?
C1 C2 1.562(2) . ?
C2 C3 1.534(3) . ?
C2 C10 1.538(3) . ?
C2 H2 0.90(2) . ?
C3 C4 1.528(3) . ?
C3 H3A 1.008(19) . ?
C3 H3B 0.993(19) . ?
C4 C5 1.522(3) . ?
C4 C13 1.523(3) . ?
C4 H4 0.96(2) . ?
C5 C6 1.507(3) . ?
C5 H5A 1.01(2) . ?
C5 H5B 0.97(2) . ?
C7 C8 1.528(3) . ?
C7 H7A 0.955(17) . ?
C7 H7B 0.983(19) . ?
C8 C9 1.511(3) . ?
C8 H8A 0.95(2) . ?
C8 H8B 0.96(2) . ?
C9 H9A 1.01(2) . ?
C9 H9B 1.04(2) . ?
C10 C11 1.513(3) . ?
C10 H10A 1.02(2) . ?
C10 H10B 0.96(2) . ?
C11 C12 1.500(3) . ?
C12 H12A 0.98(3) . ?
C12 H12B 0.99(3) . ?
C12 H12C 0.91(3) . ?
C13 H13A 0.98(3) . ?
C13 H13B 0.99(2) . ?
C13 H13C 1.05(2) . ?
C14 C19 1.385(3) . ?
C14 C15 1.387(3) . ?
C15 C16 1.389(3) . ?
C15 H15 0.89(2) . ?
C16 C17 1.377(3) . ?
C16 H16 0.91(2) . ?
C17 C18 1.380(3) . ?
C17 H17 0.95(2) . ?
C18 C19 1.389(3) . ?
C18 H18 0.92(3) . ?
C19 H19 0.90(2) . ?

loop_
_geom_torsion_atom_site_label_1
_geom_torsion_atom_site_label_2
_geom_torsion_atom_site_label_3
_geom_torsion_atom_site_label_4
_geom_torsion
_geom_torsion_site_symmetry_1
_geom_torsion_site_symmetry_2
_geom_torsion_site_symmetry_3
_geom_torsion_site_symmetry_4
_geom_torsion_publ_flag
C9 N1 N2 N3 -178(2) . . . . ?
O3 S1 C1 C7 -74.09(14) . . . . ?
O4 S1 C1 C7 156.45(12) . . . . ?
C14 S1 C1 C7 41.85(14) . . . . ?
O3 S1 C1 C6 168.47(12) . . . . ?
O4 S1 C1 C6 39.01(14) . . . . ?
C14 S1 C1 C6 -75.59(14) . . . . ?
O3 S1 C1 C2 49.07(14) . . . . ?
O4 S1 C1 C2 -80.40(14) . . . . ?
C14 S1 C1 C2 165.00(13) . . . . ?
C7 C1 C2 C3 -170.30(15) . . . . ?
C6 C1 C2 C3 -45.9(2) . . . . ?
S1 C1 C2 C3 69.96(17) . . . . ?
C7 C1 C2 C10 -45.7(2) . . . . ?
C6 C1 C2 C10 78.7(2) . . . . ?
S1 C1 C2 C10 -165.48(13) . . . . ?
C10 C2 C3 C4 -67.0(2) . . . . ?
C1 C2 C3 C4 58.2(2) . . . . ?
C2 C3 C4 C5 -55.8(2) . . . . ?
C2 C3 C4 C13 -179.60(18) . . . . ?
C13 C4 C5 C6 168.0(2) . . . . ?
C3 C4 C5 C6 44.1(2) . . . . ?
C4 C5 C6 O1 144.7(2) . . . . ?
C4 C5 C6 C1 -36.5(3) . . . . ?
C7 C1 C6 O1 -18.1(2) . . . . ?
C2 C1 C6 O1 -144.80(18) . . . . ?
S1 C1 C6 O1 98.43(19) . . . . ?
C7 C1 C6 C5 163.01(17) . . . . ?
C2 C1 C6 C5 36.3(2) . . . . ?
S1 C1 C6 C5 -80.47(18) . . . . ?
C6 C1 C7 C8 -171.48(16) . . . . ?
C2 C1 C7 C8 -46.0(2) . . . . ?
S1 C1 C7 C8 73.39(18) . . . . ?
C1 C7 C8 C9 -178.49(17) . . . . ?
N2 N1 C9 C8 -165.3(2) . . . . ?
C7 C8 C9 N1 72.1(2) . . . . ?
C3 C2 C10 C11 -78.6(2) . . . . ?
C1 C2 C10 C11 156.11(16) . . . . ?
C2 C10 C11 O2 8.5(3) . . . . ?
C2 C10 C11 C12 -169.43(19) . . . . ?
O3 S1 C14 C19 -154.47(15) . . . . ?
O4 S1 C14 C19 -26.67(17) . . . . ?
C1 S1 C14 C19 89.94(16) . . . . ?
O3 S1 C14 C15 21.16(18) . . . . ?
O4 S1 C14 C15 148.96(15) . . . . ?
C1 S1 C14 C15 -94.43(16) . . . . ?
C19 C14 C15 C16 -0.2(3) . . . . ?
S1 C14 C15 C16 -175.76(16) . . . . ?
C14 C15 C16 C17 0.3(3) . . . . ?
C15 C16 C17 C18 0.2(3) . . . . ?
C16 C17 C18 C19 -0.8(3) . . . . ?
C15 C14 C19 C18 -0.4(3) . . . . ?
S1 C14 C19 C18 175.19(16) . . . . ?
C17 C18 C19 C14 0.9(3) . . . . ?

loop_
_cod_related_entry_id
_cod_related_entry_database
_cod_related_entry_code
1 ChemSpider 26628009
